data_4516975
loop_
_publ_author_name
'Ibrahim, Hamada Mohamed'
'Behbehani, Haider'

_publ_section_title
;
 Sustainable Synthetic Approach for (Pyrazol-4-ylidene)pyridines By Metal
 Catalyst-Free Aerobic C(sp<sup>2</sup>)-C(sp<sup>3</sup>) Coupling
 Reactions between 1-Amino-2-imino-pyridines and 1-Aryl-5-pyrazolones.
;
_journal_issue 7
_journal_name_full 'ACS omega'
_journal_page_first 11701
_journal_page_last 11711
_journal_paper_doi 10.1021/acsomega.9b01650
_journal_volume 4
_journal_year 2019
_chemical_formula_moiety 'C22 H17 Br N6 O, 0.5(H2 O)'
_chemical_formula_sum 'C22 H18 Br N6 O1.5'
_chemical_formula_weight 470.32
_space_group_IT_number 13
_space_group_name_Hall '-P 2yc'
_space_group_name_H-M_alt 'P 1 2/c 1'
_symmetry_cell_setting monoclinic
_symmetry_Int_Tables_number 13
_symmetry_space_group_name_Hall '-P 2yc'
_symmetry_space_group_name_H-M 'P 1 2/c 1'
_atom_sites_solution_hydrogens geom
_atom_sites_solution_primary direct
_atom_sites_solution_secondary difmap
_cell_angle_alpha 90.0000
_cell_angle_beta 109.057(9)
_cell_angle_gamma 90.0000
_cell_formula_units_Z 4
_cell_length_a 17.612(13)
_cell_length_b 7.593(6)
_cell_length_c 15.880(12)
_cell_measurement_reflns_used 937
_cell_measurement_temperature 293
_cell_measurement_theta_max 24.95
_cell_measurement_theta_min 3.00
_cell_volume 2007(3)
_computing_cell_refinement 'CrystalClear-SM Expert 2.0 r4'
_computing_data_collection 'CrystalClear-SM Expert 2.0 r4 (Rigaku, 2009)'
_computing_data_reduction 'CrystalClear-SM Expert 2.0 r4'
_computing_molecular_graphics 'CrystalStructure 4.0'
_computing_publication_material 'CrystalStructure 4.0 (Rigaku, 2010)'
_computing_structure_refinement 'SHELXL97 (Sheldrick, 2008)'
_computing_structure_solution 'SHELXS97 (Sheldrick, 2008)'
_diffrn_ambient_temperature 293
_diffrn_detector_area_resol_mean 10.000
_diffrn_measured_fraction_theta_full 0.985
_diffrn_measured_fraction_theta_max 0.985
_diffrn_measurement_device_type 'Rigaku R-AXIS RAPID'
_diffrn_measurement_method \w
_diffrn_radiation_type 'Mo K\a'
_diffrn_radiation_wavelength 0.71075
_diffrn_reflns_av_R_equivalents 0.1102
_diffrn_reflns_limit_h_max 19
_diffrn_reflns_limit_h_min -20
_diffrn_reflns_limit_k_max 9
_diffrn_reflns_limit_k_min -9
_diffrn_reflns_limit_l_max 18
_diffrn_reflns_limit_l_min -17
_diffrn_reflns_number 11054
_diffrn_reflns_theta_full 25.03
_diffrn_reflns_theta_max 25.03
_diffrn_standards_number 0
_exptl_absorpt_coefficient_mu 2.085
_exptl_absorpt_correction_T_max 0.901
_exptl_absorpt_correction_T_min 0.259
_exptl_absorpt_correction_type multi-scan
_exptl_absorpt_process_details 'ABSCOR (Rigaku, 1995)'
_exptl_crystal_colour Yellow
_exptl_crystal_density_diffrn 1.556
_exptl_crystal_density_method 'not measured'
_exptl_crystal_description Block
_exptl_crystal_F_000 956.00
_exptl_crystal_size_max 0.200
_exptl_crystal_size_mid 0.110
_exptl_crystal_size_min 0.050
_refine_diff_density_max 0.420
_refine_diff_density_min -0.770
_refine_ls_extinction_method none
_refine_ls_goodness_of_fit_ref 1.039
_refine_ls_hydrogen_treatment mixed
_refine_ls_number_parameters 289
_refine_ls_number_reflns 3482
_refine_ls_number_restraints 1
_refine_ls_R_factor_gt 0.0694
_refine_ls_shift/su_max 0.000
_refine_ls_structure_factor_coef Fsqd
_refine_ls_weighting_details 'w = 1/[\s^2^(Fo^2^)+(0.0985P)^2^+0.2084P] where P=(Fo^2^+2Fc^2^)/3'
_refine_ls_weighting_scheme calc
_refine_ls_wR_factor_ref 0.2197
_reflns_number_gt 1614
_reflns_number_total 3482
_reflns_threshold_expression F^2^>2.0\s(F^2^)
_cod_data_source_file ao9b01650_si_002.cif
_cod_data_source_block User-defined
_cod_depositor_comments
;

2021-12-16
Z value and formula fixed to values more according to usual
chemical conventions.                 miguel
;
_cod_original_formula_sum 'C44 H36 Br2 N12 O3'
_cod_original_formula_weight 940.65
_cod_original_formula_moiety 'C44 H36 Br2 N12 O3'
_cod_original_formula_units_Z 2
_cod_database_code 4516975

loop_
_symmetry_equiv_pos_site_id
_symmetry_equiv_pos_as_xyz
1 +X,+Y,+Z
2 -X,+Y,1/2-Z
3 -X,-Y,-Z
4 +X,-Y,1/2+Z

loop_
_atom_site_label
_atom_site_type_symbol
_atom_site_fract_x
_atom_site_fract_y
_atom_site_fract_z
_atom_site_U_iso_or_equiv
_atom_site_adp_type
_atom_site_occupancy
_atom_site_symmetry_multiplicity
_atom_site_calc_flag
_atom_site_refinement_flags
Br1 Br 0.56868(5) 0.38525(14) 0.36975(6) 0.0976(5) Uani 1.0 4 d .
O1 O 0.1105(3) 0.3204(8) 0.7119(4) 0.0757(15) Uani 1.0 4 d .
O2 O 0.0000 0.0984(12) 0.7500 0.074(2) Uani 1.0 2 d .
N1 N 0.1549(4) 0.1400(8) 0.5539(4) 0.0626(16) Uani 1.0 4 d .
N2 N 0.2225(4) 0.2597(8) 0.8371(4) 0.0661(17) Uani 1.0 4 d .
N3 N 0.2996(4) 0.1934(9) 0.8569(4) 0.0687(17) Uani 1.0 4 d .
N4 N 0.0936(4) 0.0722(13) 0.5854(5) 0.073(2) Uani 1.0 4 d .
N5 N 0.1597(4) 0.1617(10) 0.2598(5) 0.080(2) Uani 1.0 4 d .
N6 N 0.0668(4) 0.0842(9) 0.4145(4) 0.0751(19) Uani 1.0 4 d .
C1 C 0.2280(4) 0.1898(10) 0.6136(5) 0.0621(19) Uani 1.0 4 d .
C2 C 0.2893(4) 0.2276(10) 0.5788(5) 0.063(2) Uani 1.0 4 d .
C3 C 0.2773(4) 0.2184(10) 0.4876(5) 0.0624(19) Uani 1.0 4 d .
C4 C 0.2009(4) 0.1766(10) 0.4298(5) 0.0608(19) Uani 1.0 4 d .
C5 C 0.1402(5) 0.1331(10) 0.4647(5) 0.064(2) Uani 1.0 4 d .
C6 C 0.2390(4) 0.2037(11) 0.7064(5) 0.0615(19) Uani 1.0 4 d .
C7 C 0.1823(5) 0.2687(10) 0.7466(5) 0.064(2) Uani 1.0 4 d .
C8 C 0.3088(5) 0.1651(10) 0.7787(5) 0.064(2) Uani 1.0 4 d .
C9 C 0.1932(5) 0.3044(11) 0.9083(5) 0.067(2) Uani 1.0 4 d .
C10 C 0.1222(5) 0.3975(11) 0.8932(6) 0.081(3) Uani 1.0 4 d .
C11 C 0.0965(6) 0.4333(12) 0.9652(7) 0.088(3) Uani 1.0 4 d .
C12 C 0.1398(6) 0.3822(12) 1.0498(6) 0.091(3) Uani 1.0 4 d .
C13 C 0.2101(6) 0.2915(13) 1.0642(6) 0.087(3) Uani 1.0 4 d .
C14 C 0.2364(5) 0.2522(11) 0.9926(5) 0.072(3) Uani 1.0 4 d .
C15 C 0.3868(5) 0.0884(11) 0.7773(6) 0.081(3) Uani 1.0 4 d .
C16 C 0.3465(4) 0.2614(10) 0.4570(5) 0.063(2) Uani 1.0 4 d .
C17 C 0.4223(5) 0.1989(12) 0.5047(5) 0.074(3) Uani 1.0 4 d .
C18 C 0.4882(5) 0.2374(11) 0.4793(5) 0.073(3) Uani 1.0 4 d .
C19 C 0.4789(5) 0.3401(12) 0.4060(5) 0.070(2) Uani 1.0 4 d .
C20 C 0.4034(5) 0.4016(10) 0.3560(5) 0.069(3) Uani 1.0 4 d .
C21 C 0.3374(5) 0.3627(10) 0.3824(5) 0.071(2) Uani 1.0 4 d .
C22 C 0.1815(5) 0.1693(11) 0.3365(6) 0.069(2) Uani 1.0 4 d .
H2 H 0.3396 0.2598 0.6174 0.0761 Uiso 1.0 4 calc R
H2A H 0.031(5) 0.159(11) 0.734(8) 0.14(5) Uiso 1.0 4 d .
H4 H 0.090(4) 0.158(9) 0.618(5) 0.05(3) Uiso 1.0 4 d .
H5 H 0.112(6) -0.019(15) 0.632(7) 0.15(5) Uiso 1.0 4 d .
H6A H 0.0313 0.0587 0.4390 0.0901 Uiso 1.0 4 calc R
H6B H 0.0549 0.0780 0.3576 0.0901 Uiso 1.0 4 calc R
H10 H 0.0926 0.4351 0.8362 0.0969 Uiso 1.0 4 calc R
H11 H 0.0485 0.4937 0.9557 0.1061 Uiso 1.0 4 calc R
H12 H 0.1216 0.4087 1.0972 0.1093 Uiso 1.0 4 calc R
H13 H 0.2402 0.2565 1.1215 0.1042 Uiso 1.0 4 calc R
H14 H 0.2839 0.1896 1.0024 0.0864 Uiso 1.0 4 calc R
H15A H 0.4152 0.0394 0.8347 0.0970 Uiso 1.0 4 calc R
H15B H 0.4188 0.1792 0.7634 0.0970 Uiso 1.0 4 calc R
H15C H 0.3764 -0.0025 0.7330 0.0970 Uiso 1.0 4 calc R
H17 H 0.4288 0.1296 0.5548 0.0885 Uiso 1.0 4 calc R
H18 H 0.5386 0.1938 0.5118 0.0876 Uiso 1.0 4 calc R
H20 H 0.3970 0.4686 0.3050 0.0828 Uiso 1.0 4 calc R
H21 H 0.2869 0.4052 0.3495 0.0855 Uiso 1.0 4 calc R

loop_
_atom_site_aniso_label
_atom_site_aniso_U_11
_atom_site_aniso_U_22
_atom_site_aniso_U_33
_atom_site_aniso_U_12
_atom_site_aniso_U_13
_atom_site_aniso_U_23
Br1 0.0787(6) 0.1474(11) 0.0904(8) -0.0126(5) 0.0602(5) 0.0018(6)
O1 0.075(4) 0.107(5) 0.064(4) 0.005(3) 0.049(3) 0.006(3)
O2 0.080(5) 0.099(7) 0.057(5) 0.0000 0.042(4) 0.0000
N1 0.066(4) 0.089(5) 0.048(4) -0.003(4) 0.038(3) 0.003(4)
N2 0.074(4) 0.083(5) 0.057(4) -0.001(4) 0.044(4) -0.002(4)
N3 0.073(4) 0.090(5) 0.055(4) -0.005(4) 0.038(3) -0.007(4)
N4 0.076(4) 0.101(6) 0.061(5) -0.013(4) 0.050(4) -0.003(5)
N5 0.087(5) 0.111(6) 0.053(5) -0.002(4) 0.038(4) -0.003(4)
N6 0.072(4) 0.119(6) 0.050(4) -0.012(4) 0.041(3) -0.004(4)
C1 0.068(5) 0.080(6) 0.049(4) -0.002(4) 0.034(4) -0.003(4)
C2 0.062(4) 0.088(6) 0.052(5) -0.014(4) 0.034(4) -0.008(4)
C3 0.068(5) 0.077(6) 0.057(5) -0.002(4) 0.041(4) -0.003(4)
C4 0.068(5) 0.082(6) 0.045(4) -0.000(4) 0.036(4) -0.003(4)
C5 0.070(5) 0.082(6) 0.055(5) -0.007(4) 0.039(4) -0.004(4)
C6 0.055(4) 0.089(6) 0.048(5) -0.008(4) 0.027(4) -0.000(4)
C7 0.077(5) 0.068(6) 0.065(5) -0.006(4) 0.048(5) 0.001(4)
C8 0.075(5) 0.079(6) 0.052(5) -0.013(4) 0.039(4) -0.016(4)
C9 0.073(5) 0.096(6) 0.047(5) -0.013(5) 0.041(4) -0.013(5)
C10 0.097(6) 0.098(7) 0.070(6) -0.006(5) 0.058(5) -0.004(5)
C11 0.103(6) 0.106(7) 0.083(7) -0.006(6) 0.066(6) -0.018(6)
C12 0.105(7) 0.123(8) 0.072(6) -0.014(6) 0.065(6) -0.014(6)
C13 0.106(6) 0.117(8) 0.052(5) -0.013(6) 0.046(5) -0.004(5)
C14 0.073(5) 0.097(7) 0.059(5) -0.001(5) 0.040(4) -0.011(5)
C15 0.086(5) 0.109(8) 0.061(5) 0.008(5) 0.042(4) -0.003(5)
C16 0.072(5) 0.085(6) 0.048(4) 0.002(4) 0.042(4) -0.000(4)
C17 0.071(5) 0.110(7) 0.052(5) 0.004(5) 0.037(4) 0.009(5)
C18 0.072(5) 0.095(7) 0.067(6) 0.009(5) 0.042(4) 0.006(5)
C19 0.071(5) 0.092(6) 0.066(5) -0.013(4) 0.046(4) -0.011(5)
C20 0.073(5) 0.094(7) 0.058(5) -0.001(5) 0.046(4) 0.005(5)
C21 0.079(5) 0.091(6) 0.062(5) -0.004(5) 0.049(4) -0.008(5)
C22 0.079(5) 0.086(6) 0.064(6) -0.001(4) 0.052(5) -0.005(5)

loop_
_atom_type_symbol
_atom_type_description
_atom_type_scat_dispersion_real
_atom_type_scat_dispersion_imag
_atom_type_scat_source
C C 0.0033 0.0016
;
International Tables for Crystallography
(1992, Vol. C, Tables 4.2.6.8 and 6.1.1.4)
;
H H 0.0000 0.0000
;
International Tables for Crystallography
(1992, Vol. C, Table 6.1.1.4)
;
N N 0.0061 0.0033
;
International Tables for Crystallography
(1992, Vol. C, Tables 4.2.6.8 and 6.1.1.4)
;
O O 0.0106 0.0060
;
International Tables for Crystallography
(1992, Vol. C, Tables 4.2.6.8 and 6.1.1.4)
;
Br Br -0.2901 2.4595
;
International Tables for Crystallography
(1992, Vol. C, Tables 4.2.6.8 and 6.1.1.4)
;

loop_
_geom_angle_atom_site_label_1
_geom_angle_atom_site_label_2
_geom_angle_atom_site_label_3
_geom_angle
_geom_angle_publ_flag
_geom_angle_site_symmetry_3
N4 N1 C1 120.2(6) yes .
N4 N1 C5 116.3(6) yes .
C1 N1 C5 123.0(7) yes .
N3 N2 C7 112.7(7) yes .
N3 N2 C9 119.2(6) yes .
C7 N2 C9 128.1(6) yes .
N2 N3 C8 104.9(6) yes .
N1 C1 C2 117.1(7) yes .
N1 C1 C6 120.7(7) yes .
C2 C1 C6 122.2(6) yes .
C1 C2 C3 121.8(6) yes .
C2 C3 C4 118.7(8) yes .
C2 C3 C16 117.7(6) yes .
C4 C3 C16 123.6(7) yes .
C3 C4 C5 119.6(7) yes .
C3 C4 C22 123.4(8) yes .
C5 C4 C22 117.0(6) yes .
N1 C5 N6 117.0(8) yes .
N1 C5 C4 119.7(6) yes .
N6 C5 C4 123.3(7) yes .
C1 C6 C7 127.2(6) yes .
C1 C6 C8 127.8(7) yes .
C7 C6 C8 104.9(7) yes .
O1 C7 N2 124.7(8) yes .
O1 C7 C6 130.8(7) yes .
N2 C7 C6 104.5(6) yes .
N3 C8 C6 112.9(7) yes .
N3 C8 C15 118.1(6) yes .
C6 C8 C15 128.9(7) yes .
N2 C9 C10 121.5(7) yes .
N2 C9 C14 118.5(7) yes .
C10 C9 C14 120.0(8) yes .
C9 C10 C11 118.4(8) yes .
C10 C11 C12 121.8(9) yes .
C11 C12 C13 119.4(10) yes .
C12 C13 C14 119.7(8) yes .
C9 C14 C13 120.7(8) yes .
C3 C16 C17 119.5(7) yes .
C3 C16 C21 121.7(6) yes .
C17 C16 C21 118.8(8) yes .
C16 C17 C18 121.4(8) yes .
C17 C18 C19 119.5(7) yes .
Br1 C19 C18 119.1(6) yes .
Br1 C19 C20 120.5(7) yes .
C18 C19 C20 120.3(8) yes .
C19 C20 C21 119.7(8) yes .
C16 C21 C20 120.3(7) yes .
N5 C22 C4 174.9(9) yes .
H2A O2 H2A 112(10) no 2_556
N1 N4 H4 99(5) no .
N1 N4 H5 115(7) no .
H4 N4 H5 99(8) no .
C5 N6 H6A 119.995 no .
C5 N6 H6B 120.014 no .
H6A N6 H6B 119.991 no .
C1 C2 H2 119.120 no .
C3 C2 H2 119.116 no .
C9 C10 H10 120.803 no .
C11 C10 H10 120.784 no .
C10 C11 H11 119.102 no .
C12 C11 H11 119.092 no .
C11 C12 H12 120.326 no .
C13 C12 H12 120.318 no .
C12 C13 H13 120.150 no .
C14 C13 H13 120.141 no .
C9 C14 H14 119.643 no .
C13 C14 H14 119.639 no .
C8 C15 H15A 109.477 no .
C8 C15 H15B 109.472 no .
C8 C15 H15C 109.463 no .
H15A C15 H15B 109.474 no .
H15A C15 H15C 109.470 no .
H15B C15 H15C 109.471 no .
C16 C17 H17 119.304 no .
C18 C17 H17 119.307 no .
C17 C18 H18 120.245 no .
C19 C18 H18 120.236 no .
C19 C20 H20 120.162 no .
C21 C20 H20 120.165 no .
C16 C21 H21 119.853 no .
C20 C21 H21 119.860 no .

loop_
_geom_bond_atom_site_label_1
_geom_bond_atom_site_label_2
_geom_bond_distance
_geom_bond_publ_flag
_geom_bond_site_symmetry_2
Br1 C19 1.882(9) yes .
O1 C7 1.265(9) yes .
N1 N4 1.426(11) yes .
N1 C1 1.379(8) yes .
N1 C5 1.356(10) yes .
N2 N3 1.385(9) yes .
N2 C7 1.381(9) yes .
N2 C9 1.430(11) yes .
N3 C8 1.322(11) yes .
N5 C22 1.152(11) yes .
N6 C5 1.331(9) yes .
C1 C2 1.393(12) yes .
C1 C6 1.427(11) yes .
C2 C3 1.396(11) yes .
C3 C4 1.395(9) yes .
C3 C16 1.487(12) yes .
C4 C5 1.394(12) yes .
C4 C22 1.410(12) yes .
C6 C7 1.437(12) yes .
C6 C8 1.412(9) yes .
C8 C15 1.498(12) yes .
C9 C10 1.388(12) yes .
C9 C14 1.365(10) yes .
C10 C11 1.387(15) yes .
C11 C12 1.367(12) yes .
C12 C13 1.370(14) yes .
C13 C14 1.392(13) yes .
C16 C17 1.386(10) yes .
C16 C21 1.378(11) yes .
C17 C18 1.379(12) yes .
C18 C19 1.365(12) yes .
C19 C20 1.389(10) yes .
C20 C21 1.390(13) yes .
O2 H2A 0.82(11) no .
O2 H2A 0.82(11) no 2_556
N4 H4 0.84(7) no .
N4 H5 0.99(11) no .
N6 H6A 0.860 no .
N6 H6B 0.860 no .
C2 H2 0.930 no .
C10 H10 0.930 no .
C11 H11 0.930 no .
C12 H12 0.930 no .
C13 H13 0.930 no .
C14 H14 0.930 no .
C15 H15A 0.960 no .
C15 H15B 0.960 no .
C15 H15C 0.960 no .
C17 H17 0.930 no .
C18 H18 0.930 no .
C20 H20 0.930 no .
C21 H21 0.930 no .

loop_
_geom_contact_atom_site_label_1
_geom_contact_atom_site_label_2
_geom_contact_distance
_geom_contact_publ_flag
_geom_contact_site_symmetry_2
O1 N1 3.171(9) no .
O1 N3 3.510(7) no .
O1 N4 2.698(11) no .
O1 C1 3.133(11) no .
O1 C8 3.507(9) no .
O1 C9 2.984(9) no .
O1 C10 2.880(11) no .
N1 C3 2.756(11) no .
N1 C7 3.096(10) no .
N2 C15 3.572(12) no .
N3 C14 2.766(12) no .
N4 N6 2.600(10) no .
N4 C6 2.835(9) no .
N4 C7 2.934(11) no .
N5 N6 3.419(11) no .
N5 C3 3.559(9) no .
N5 C5 3.388(12) no .
N5 C21 3.454(10) no .
N6 C1 3.583(8) no .
N6 C22 2.769(12) no .
C1 C4 2.800(11) no .
C1 C15 3.229(10) no .
C2 C5 2.755(9) no .
C2 C8 3.115(11) no .
C2 C15 3.236(10) no .
C2 C17 2.952(12) no .
C4 C21 3.086(12) no .
C7 C10 3.018(14) no .
C8 C9 3.499(13) no .
C9 C12 2.768(14) no .
C10 C13 2.769(11) no .
C11 C14 2.730(13) no .
C16 C19 2.773(12) no .
C16 C22 2.994(10) no .
C17 C20 2.746(12) no .
C18 C21 2.767(10) no .
C21 C22 2.986(11) no .
Br1 C14 3.561(7) no 2_656
O1 O2 2.787(8) no .
O1 C12 3.585(12) no 4_564
O2 O1 2.787(8) no .
O2 O1 2.787(8) no 2_556
O2 N4 3.522(9) no .
O2 N4 3.522(9) no 2_556
O2 N5 3.399(9) no 3_556
O2 N5 3.399(9) no 4_555
O2 N6 2.850(8) no 3_556
O2 N6 2.850(8) no 4_555
O2 C7 3.478(9) no .
O2 C7 3.478(9) no 2_556
O2 C10 3.430(10) no .
O2 C10 3.430(10) no 2_556
N1 C11 3.549(11) no 4_564
N1 C13 3.407(12) no 4_554
N1 C14 3.576(11) no 4_554
N2 N5 3.476(10) no 4_555
N2 C21 3.446(10) no 4_565
N2 C22 3.336(11) no 4_555
N3 C20 3.579(11) no 4_565
N3 C21 3.434(11) no 4_565
N3 C22 3.403(11) no 4_555
N4 O2 3.522(9) no .
N4 N5 3.175(11) no 4_555
N4 N6 3.065(11) no 3_556
N4 C13 3.522(14) no 4_554
N5 O2 3.399(9) no 3_556
N5 N2 3.476(10) no 4_554
N5 N4 3.175(11) no 4_554
N5 C6 3.338(11) no 4_554
N5 C7 3.307(11) no 4_554
N5 C8 3.553(11) no 4_554
N6 O2 2.850(8) no 3_556
N6 N4 3.065(11) no 3_556
C4 C10 3.491(12) no 4_564
C4 C14 3.402(11) no 4_554
C5 C11 3.382(12) no 4_564
C5 C14 3.337(11) no 4_554
C6 N5 3.338(11) no 4_555
C7 O2 3.478(9) no .
C7 N5 3.307(11) no 4_555
C8 N5 3.553(11) no 4_555
C10 O2 3.430(10) no .
C10 C4 3.491(12) no 4_565
C11 N1 3.549(11) no 4_565
C11 C5 3.382(12) no 4_565
C12 O1 3.585(12) no 4_565
C13 N1 3.407(12) no 4_555
C13 N4 3.522(14) no 4_555
C14 Br1 3.561(7) no 2_656
C14 N1 3.576(11) no 4_555
C14 C4 3.402(11) no 4_555
C14 C5 3.337(11) no 4_555
C20 N3 3.579(11) no 4_564
C21 N2 3.446(10) no 4_564
C21 N3 3.434(11) no 4_564
C22 N2 3.336(11) no 4_554
C22 N3 3.403(11) no 4_554
Br1 H18 2.8748 no .
Br1 H20 2.9276 no .
O1 H4 1.88(7) no .
O1 H5 2.88(12) no .
O1 H10 2.2733 no .
N1 H2 3.2061 no .
N1 H6A 2.4207 no .
N1 H6B 3.0760 no .
N2 H4 3.59(6) no .
N2 H10 2.6443 no .
N2 H14 2.5473 no .
N3 H14 2.4150 no .
N3 H15A 2.4708 no .
N3 H15B 2.9412 no .
N3 H15C 3.1066 no .
N4 H6A 2.2251 no .
N4 H6B 3.4557 no .
N5 H6B 2.8457 no .
N5 H21 2.8942 no .
N6 H4 3.17(8) no .
N6 H5 3.37(11) no .
C1 H4 2.47(7) no .
C1 H5 2.68(12) no .
C1 H15B 3.4257 no .
C1 H15C 3.0530 no .
C2 H15B 3.0927 no .
C2 H15C 2.9911 no .
C2 H17 2.7106 no .
C3 H17 2.6183 no .
C3 H21 2.6624 no .
C4 H2 3.2382 no .
C4 H6A 3.1676 no .
C4 H6B 2.5620 no .
C4 H21 2.8625 no .
C5 H4 2.86(8) no .
C5 H5 3.08(12) no .
C6 H2 2.6363 no .
C6 H4 2.57(6) no .
C6 H5 2.75(10) no .
C6 H15A 3.3483 no .
C6 H15B 3.0008 no .
C6 H15C 2.7961 no .
C7 H4 2.32(6) no .
C7 H5 2.86(11) no .
C7 H10 2.7545 no .
C8 H2 2.8765 no .
C9 H11 3.2217 no .
C9 H13 3.2319 no .
C10 H12 3.2429 no .
C10 H14 3.2223 no .
C11 H13 3.2044 no .
C12 H10 3.2428 no .
C12 H14 3.2245 no .
C13 H11 3.1984 no .
C14 H10 3.2259 no .
C14 H12 3.2318 no .
C15 H2 2.7305 no .
C16 H2 2.5892 no .
C16 H18 3.2473 no .
C16 H20 3.2393 no .
C17 H2 2.6914 no .
C17 H21 3.2211 no .
C18 H20 3.2268 no .
C19 H17 3.2062 no .
C19 H21 3.2419 no .
C20 H18 3.2306 no .
C21 H17 3.2168 no .
C22 H6B 2.4603 no .
C22 H21 2.5383 no .
H2 H15B 2.3633 no .
H2 H15C 2.6414 no .
H2 H17 2.3361 no .
H4 H6A 2.7880 no .
H5 H6A 2.9834 no .
H10 H11 2.3152 no .
H11 H12 2.2886 no .
H12 H13 2.3065 no .
H13 H14 2.3188 no .
H15B H17 3.3962 no .
H15C H17 3.4016 no .
H17 H18 2.3024 no .
H20 H21 2.3207 no .
Br1 H2 3.1148 no 3_666
Br1 H13 3.4637 no 2_656
Br1 H14 3.1031 no 2_656
Br1 H20 3.0931 no 2_655
O1 H2A 1.97(10) no .
O1 H2A 3.14(11) no 2_556
O1 H10 3.5143 no 2_556
O1 H11 3.4327 no 2_556
O1 H12 2.7965 no 4_564
O2 H4 3.04(8) no .
O2 H4 3.04(8) no 2_556
O2 H5 3.26(13) no .
O2 H5 3.26(13) no 2_556
O2 H6A 3.1076 no 3_556
O2 H6A 3.1076 no 4_555
O2 H6B 2.1376 no 3_556
O2 H6B 2.1376 no 4_555
O2 H10 3.1002 no .
O2 H10 3.1002 no 2_556
N1 H11 3.4316 no 4_564
N1 H12 3.5801 no 4_564
N1 H13 3.3791 no 4_554
N2 H2A 3.32(8) no .
N2 H21 2.7661 no 4_565
N3 H18 2.9303 no 2_656
N3 H20 3.3357 no 4_565
N3 H21 3.0556 no 4_565
N4 H2A 2.98(12) no .
N4 H6A 2.3276 no 3_556
N4 H6B 3.2415 no 3_556
N4 H13 3.5015 no 4_554
N5 H2A 3.26(9) no 4_554
N5 H4 3.27(7) no 4_554
N5 H5 2.21(11) no 4_554
N5 H12 3.0832 no 1_554
N5 H13 3.0635 no 1_554
N6 H2A 3.05(9) no 3_556
N6 H2A 3.29(11) no 4_554
N6 H4 3.21(7) no 3_556
N6 H5 3.03(10) no 3_556
N6 H6A 3.4919 no 3_556
N6 H11 3.3079 no 4_564
C1 H12 3.5430 no 4_564
C1 H13 3.3948 no 4_554
C2 H14 3.3824 no 4_554
C3 H14 3.1061 no 4_554
C4 H10 3.5624 no 4_564
C4 H14 3.1774 no 4_554
C5 H11 3.2419 no 4_564
C5 H14 3.4321 no 4_554
C7 H2A 2.73(10) no .
C7 H12 3.3338 no 4_564
C7 H21 3.1979 no 4_565
C8 H18 3.5358 no 2_656
C8 H20 3.1464 no 4_565
C8 H21 3.5138 no 4_565
C9 H2A 3.44(9) no .
C9 H21 3.0769 no 4_565
C10 H2A 3.10(10) no .
C10 H2A 3.33(8) no 2_556
C10 H21 3.5291 no 4_565
C11 H11 3.2398 no 3_567
C12 H5 3.16(12) no 4_555
C12 H11 3.4200 no 3_567
C13 H5 3.11(12) no 4_555
C15 H17 3.4774 no 2_656
C15 H18 3.2719 no 2_656
C15 H20 3.3895 no 4_565
C16 H15A 3.4629 no 4_554
C17 H15A 3.3757 no 2_656
C17 H15A 3.2180 no 4_554
C17 H18 3.0909 no 3_656
C18 H15A 3.2555 no 2_656
C18 H15A 3.0681 no 4_554
C18 H17 3.2727 no 3_656
C18 H18 3.3177 no 3_656
C19 H15A 3.1646 no 4_554
C20 H15A 3.3792 no 4_554
C20 H15B 3.5527 no 4_564
C20 H15C 3.5523 no 4_554
C21 H15A 3.5288 no 4_554
C22 H5 3.28(11) no 4_554
C22 H10 3.3866 no 4_564
H2 Br1 3.1148 no 3_666
H2 H20 3.4912 no 4_565
H2A O1 1.97(10) no .
H2A O1 3.14(11) no 2_556
H2A N2 3.32(8) no .
H2A N4 2.98(12) no .
H2A N5 3.26(9) no 4_555
H2A N6 3.05(9) no 3_556
H2A N6 3.29(11) no 4_555
H2A C7 2.73(10) no .
H2A C9 3.44(9) no .
H2A C10 3.10(10) no .
H2A C10 3.33(8) no 2_556
H2A H4 2.39(15) no .
H2A H5 2.82(17) no .
H2A H6A 3.0863 no 3_556
H2A H6B 2.4937 no 3_556
H2A H6B 2.5930 no 4_555
H2A H10 2.6549 no .
H2A H10 2.9686 no 2_556
H4 O2 3.04(8) no .
H4 N5 3.27(7) no 4_555
H4 N6 3.21(7) no 3_556
H4 H2A 2.39(15) no .
H4 H6A 2.6051 no 3_556
H4 H6B 3.2369 no 3_556
H4 H11 3.4546 no 2_556
H4 H11 3.5984 no 4_564
H4 H12 3.3752 no 4_564
H5 O2 3.26(13) no .
H5 N5 2.21(11) no 4_555
H5 N6 3.03(10) no 3_556
H5 C12 3.16(12) no 4_554
H5 C13 3.11(12) no 4_554
H5 C22 3.28(11) no 4_555
H5 H2A 2.82(17) no .
H5 H6A 2.4177 no 3_556
H5 H6B 3.0259 no 3_556
H5 H12 3.0247 no 4_554
H5 H13 2.9399 no 4_554
H6A O2 3.1076 no 3_556
H6A N4 2.3276 no 3_556
H6A N6 3.4919 no 3_556
H6A H2A 3.0863 no 3_556
H6A H4 2.6051 no 3_556
H6A H5 2.4177 no 3_556
H6A H6A 2.6741 no 3_556
H6A H11 3.4146 no 4_564
H6B O2 2.1376 no 3_556
H6B N4 3.2415 no 3_556
H6B H2A 2.4937 no 3_556
H6B H2A 2.5930 no 4_554
H6B H4 3.2369 no 3_556
H6B H5 3.0259 no 3_556
H6B H6B 3.3314 no 2_555
H10 O1 3.5143 no 2_556
H10 O2 3.1002 no .
H10 C4 3.5624 no 4_565
H10 C22 3.3866 no 4_565
H10 H2A 2.6549 no .
H10 H2A 2.9686 no 2_556
H10 H10 3.5071 no 2_556
H10 H21 3.5715 no 4_565
H11 O1 3.4327 no 2_556
H11 N1 3.4316 no 4_565
H11 N6 3.3079 no 4_565
H11 C5 3.2419 no 4_565
H11 C11 3.2398 no 3_567
H11 C12 3.4200 no 3_567
H11 H4 3.4546 no 2_556
H11 H4 3.5984 no 4_565
H11 H6A 3.4146 no 4_565
H11 H11 2.5447 no 3_567
H11 H12 2.9303 no 3_567
H12 O1 2.7965 no 4_565
H12 N1 3.5801 no 4_565
H12 N5 3.0832 no 1_556
H12 C1 3.5430 no 4_565
H12 C7 3.3338 no 4_565
H12 H4 3.3752 no 4_565
H12 H5 3.0247 no 4_555
H12 H11 2.9303 no 3_567
H13 Br1 3.4637 no 2_656
H13 N1 3.3791 no 4_555
H13 N4 3.5015 no 4_555
H13 N5 3.0635 no 1_556
H13 C1 3.3948 no 4_555
H13 H5 2.9399 no 4_555
H13 H15C 3.1360 no 4_555
H14 Br1 3.1031 no 2_656
H14 C2 3.3824 no 4_555
H14 C3 3.1061 no 4_555
H14 C4 3.1774 no 4_555
H14 C5 3.4321 no 4_555
H14 H17 3.4200 no 4_555
H14 H18 3.2076 no 2_656
H15A C16 3.4629 no 4_555
H15A C17 3.3757 no 2_656
H15A C17 3.2180 no 4_555
H15A C18 3.2555 no 2_656
H15A C18 3.0681 no 4_555
H15A C19 3.1646 no 4_555
H15A C20 3.3792 no 4_555
H15A C21 3.5288 no 4_555
H15A H17 2.8180 no 2_656
H15A H18 2.5847 no 2_656
H15A H18 3.4314 no 4_555
H15B C20 3.5527 no 4_565
H15B H15B 3.0277 no 2_656
H15B H17 3.2584 no 2_656
H15B H18 3.4006 no 2_656
H15B H20 2.8111 no 4_565
H15C C20 3.5523 no 4_555
H15C H13 3.1360 no 4_554
H17 C15 3.4774 no 2_656
H17 C18 3.2727 no 3_656
H17 H14 3.4200 no 4_554
H17 H15A 2.8180 no 2_656
H17 H15B 3.2584 no 2_656
H17 H18 2.8061 no 3_656
H18 N3 2.9303 no 2_656
H18 C8 3.5358 no 2_656
H18 C15 3.2719 no 2_656
H18 C17 3.0909 no 3_656
H18 C18 3.3177 no 3_656
H18 H14 3.2076 no 2_656
H18 H15A 2.5847 no 2_656
H18 H15A 3.4314 no 4_554
H18 H15B 3.4006 no 2_656
H18 H17 2.8061 no 3_656
H18 H18 3.2118 no 3_656
H20 Br1 3.0931 no 2_655
H20 N3 3.3357 no 4_564
H20 C8 3.1464 no 4_564
H20 C15 3.3895 no 4_564
H20 H2 3.4912 no 4_564
H20 H15B 2.8111 no 4_564
H21 N2 2.7661 no 4_564
H21 N3 3.0556 no 4_564
H21 C7 3.1979 no 4_564
H21 C8 3.5138 no 4_564
H21 C9 3.0769 no 4_564
H21 C10 3.5291 no 4_564
H21 H10 3.5715 no 4_564

loop_
_geom_hbond_atom_site_label_D
_geom_hbond_atom_site_label_H
_geom_hbond_atom_site_label_A
_geom_hbond_site_symmetry_H
_geom_hbond_site_symmetry_A
_geom_hbond_distance_DA
_geom_hbond_distance_DH
_geom_hbond_distance_HA
_geom_hbond_angle_DHA
_geom_hbond_publ_flag
O2 H2A O1 . . 2.787(8) 0.819 1.97(11) 172(11) no
O2 H2A O1 2_556 2_556 2.787(8) 0.819 1.97(11) 172(11) no
N4 H4 O1 . . 2.698(11) 0.844 1.88(7) 163(6) no
N6 H6A N4 . . 2.600(10) 0.860 2.225 106.2 no
N6 H6A N4 . 3_556 3.065(11) 0.860 2.328 143.9 no
N6 H6B O2 . 3_556 2.850(8) 0.860 2.138 140.0 no

loop_
_geom_torsion_atom_site_label_1
_geom_torsion_atom_site_label_2
_geom_torsion_atom_site_label_3
_geom_torsion_atom_site_label_4
_geom_torsion
_geom_torsion_publ_flag
N4 N1 C1 C2 169.9(7) no
N4 N1 C1 C6 -11.0(11) no
N4 N1 C5 N6 7.9(10) no
N4 N1 C5 C4 -172.2(7) no
C1 N1 C5 N6 -179.5(6) no
C1 N1 C5 C4 0.4(11) no
C5 N1 C1 C2 -2.5(10) no
C5 N1 C1 C6 176.7(6) no
N3 N2 C7 O1 178.1(6) no
N3 N2 C7 C6 -0.4(8) no
C7 N2 N3 C8 1.7(8) no
N3 N2 C9 C10 169.2(6) no
N3 N2 C9 C14 -11.2(10) no
C9 N2 N3 C8 179.8(6) no
C7 N2 C9 C10 -13.0(12) no
C7 N2 C9 C14 166.6(7) no
C9 N2 C7 O1 0.2(12) no
C9 N2 C7 C6 -178.3(7) no
N2 N3 C8 C6 -2.3(8) no
N2 N3 C8 C15 -178.7(6) no
N1 C1 C2 C3 1.0(11) no
N1 C1 C6 C7 -38.1(12) no
N1 C1 C6 C8 145.2(7) no
C2 C1 C6 C7 141.0(7) no
C2 C1 C6 C8 -35.7(12) no
C6 C1 C2 C3 -178.1(7) no
C1 C2 C3 C4 2.4(11) no
C1 C2 C3 C16 179.9(6) no
C2 C3 C4 C5 -4.5(11) no
C2 C3 C4 C22 177.9(6) no
C2 C3 C16 C17 42.2(10) no
C2 C3 C16 C21 -137.6(7) no
C4 C3 C16 C17 -140.5(7) no
C4 C3 C16 C21 39.7(11) no
C16 C3 C4 C5 178.2(6) no
C16 C3 C4 C22 0.6(12) no
C3 C4 C5 N1 3.1(11) no
C3 C4 C5 N6 -176.9(7) no
C22 C4 C5 N1 -179.1(7) no
C22 C4 C5 N6 0.8(11) no
C1 C6 C7 O1 3.4(14) no
C1 C6 C7 N2 -178.3(7) no
C1 C6 C8 N3 179.4(7) no
C1 C6 C8 C15 -4.7(13) no
C7 C6 C8 N3 2.2(9) no
C7 C6 C8 C15 178.1(7) no
C8 C6 C7 O1 -179.3(7) no
C8 C6 C7 N2 -1.0(8) no
N2 C9 C10 C11 178.7(6) no
N2 C9 C14 C13 -179.6(6) no
C10 C9 C14 C13 -0.1(12) no
C14 C9 C10 C11 -0.8(12) no
C9 C10 C11 C12 1.2(13) no
C10 C11 C12 C13 -0.7(14) no
C11 C12 C13 C14 -0.2(14) no
C12 C13 C14 C9 0.6(13) no
C3 C16 C17 C18 -179.2(6) no
C3 C16 C21 C20 179.5(6) no
C17 C16 C21 C20 -0.3(11) no
C21 C16 C17 C18 0.6(11) no
C16 C17 C18 C19 0.4(12) no
C17 C18 C19 Br1 -177.9(6) no
C17 C18 C19 C20 -1.7(12) no
Br1 C19 C20 C21 178.1(5) no
C18 C19 C20 C21 1.9(12) no
C19 C20 C21 C16 -0.9(11) no
